data_7154094
loop_
_publ_author_name
'Zhang, Rong-Rong'
'Tian, Hai-Yan'
'Tan, Ya-Fang'
'Chung, Tse-Yu'
'Sun, Xiao-Hui'
'Xia, Xue'
'Ye, Wen-Cai'
'Middleton, David A.'
'Fedosova, Natalya'
'Esmann, Mikael'
'Tzen, Jason T. C.'
'Jiang, Ren-Wang'

_publ_section_title
;
 Structures, chemotaxonomic significance, cytotoxic and Na(+),K(+)-ATPase
 inhibitory activities of new cardenolides from Asclepias curassavica.
;
_journal_issue 44
_journal_name_full 'Organic &amp; biomolecular chemistry'
_journal_page_first 8919
_journal_page_last 8929
_journal_paper_doi 10.1039/c4ob01545b
_journal_volume 12
_journal_year 2014
_chemical_absolute_configuration rm
_chemical_formula_sum 'C26 H38 N0 O7'
_chemical_formula_weight 462.56
_chemical_name_systematic
; 
 ? 
;
_space_group_IT_number 4
_symmetry_cell_setting monoclinic
_symmetry_space_group_name_Hall 'P 2yb'
_symmetry_space_group_name_H-M 'P 1 21 1'
_atom_sites_solution_hydrogens geom
_atom_sites_solution_primary direct
_atom_sites_solution_secondary difmap
_audit_creation_method SHELXL-97
_cell_angle_alpha 90.00
_cell_angle_beta 102.297(4)
_cell_angle_gamma 90.00
_cell_formula_units_Z 2
_cell_length_a 6.3498(3)
_cell_length_b 19.5019(8)
_cell_length_c 9.5651(5)
_cell_measurement_reflns_used 2331
_cell_measurement_temperature 173(2)
_cell_measurement_theta_max 62.6830
_cell_measurement_theta_min 4.5140
_cell_volume 1157.30(10)
_computing_cell_refinement 'CrysAlis PRO '
_computing_data_collection 'CrysAlis PRO '
_computing_data_reduction 'CrysAlis PRO '
_computing_molecular_graphics 'XP (Sheldrick, 2008)'
_computing_publication_material 'XP (Sheldrick, 2008)'
_computing_structure_refinement 'SHELXL-97 (Sheldrick, 1997)'
_computing_structure_solution 'SHELXS-97 (Sheldrick, 1990)'
_diffrn_ambient_temperature 173(2)
_diffrn_measured_fraction_theta_full 0.997
_diffrn_measured_fraction_theta_max 0.998
_diffrn_measurement_device_type 'Agilent Gemimi S ultra sappharie CCD'
_diffrn_measurement_method 'Omega scan'
_diffrn_radiation_monochromator graphite
_diffrn_radiation_source 'fine-focus sealed tube'
_diffrn_radiation_type CuK\a
_diffrn_radiation_wavelength 1.54178
_diffrn_reflns_av_R_equivalents 0.0281
_diffrn_reflns_av_sigmaI/netI 0.0368
_diffrn_reflns_limit_h_max 4
_diffrn_reflns_limit_h_min -7
_diffrn_reflns_limit_k_max 22
_diffrn_reflns_limit_k_min -20
_diffrn_reflns_limit_l_max 11
_diffrn_reflns_limit_l_min -9
_diffrn_reflns_number 4472
_diffrn_reflns_theta_full 62.66
_diffrn_reflns_theta_max 62.66
_diffrn_reflns_theta_min 4.53
_exptl_absorpt_coefficient_mu 0.776
_exptl_absorpt_correction_T_max 1.00000
_exptl_absorpt_correction_T_min 0.72092
_exptl_absorpt_correction_type multi-scan
_exptl_crystal_colour colorless
_exptl_crystal_density_diffrn 1.327
_exptl_crystal_density_method 'not measured'
_exptl_crystal_description columnar
_exptl_crystal_F_000 500
_exptl_crystal_size_max 0.48
_exptl_crystal_size_mid 0.34
_exptl_crystal_size_min 0.21
_refine_diff_density_max 0.157
_refine_diff_density_min -0.167
_refine_diff_density_rms 0.038
_refine_ls_abs_structure_details 'Flack H D (1983), Acta Cryst. A39, 876-881'
_refine_ls_abs_structure_Flack 0.17(17)
_refine_ls_extinction_method none
_refine_ls_goodness_of_fit_ref 1.057
_refine_ls_hydrogen_treatment constr
_refine_ls_matrix_type full
_refine_ls_number_parameters 298
_refine_ls_number_reflns 2721
_refine_ls_number_restraints 1
_refine_ls_restrained_S_all 1.056
_refine_ls_R_factor_all 0.0329
_refine_ls_R_factor_gt 0.0310
_refine_ls_shift/su_max 0.063
_refine_ls_shift/su_mean 0.009
_refine_ls_structure_factor_coef Fsqd
_refine_ls_weighting_details 'calc w=1/[\s^2^(Fo^2^)+(0.0438P)^2^+0.1005P] where P=(Fo^2^+2Fc^2^)/3'
_refine_ls_weighting_scheme calc
_refine_ls_wR_factor_gt 0.0764
_refine_ls_wR_factor_ref 0.0783
_reflns_number_gt 2600
_reflns_number_total 2721
_reflns_threshold_expression >2sigma(I)
_cod_data_source_file c4ob01545b2.cif
_cod_data_source_block m-3
_cod_depositor_comments 'Adding full bibliography for 7154092--7154095.cif.'
_cod_original_cell_volume 1157.30(9)
_cod_original_sg_symbol_H-M P2(1)
_cod_database_code 7154094

loop_
_symmetry_equiv_pos_as_xyz
'x, y, z'
'-x, y+1/2, -z'

loop_
_atom_site_label
_atom_site_type_symbol
_atom_site_fract_x
_atom_site_fract_y
_atom_site_fract_z
_atom_site_U_iso_or_equiv
_atom_site_adp_type
_atom_site_occupancy
_atom_site_symmetry_multiplicity
_atom_site_calc_flag
_atom_site_refinement_flags
O1 O -0.5540(3) 0.45975(10) 0.0381(2) 0.0420(5) Uani 1 1 d .
O2 O -0.2778(2) 0.41407(10) -0.03785(17) 0.0368(4) Uani 1 1 d .
O3 O -0.0458(2) 0.36370(8) 0.52118(16) 0.0257(4) Uani 1 1 d .
H3A H -0.0414 0.3977 0.5723 0.039 Uiso 1 1 calc R
O4 O 0.8155(3) 0.06830(9) 1.09344(18) 0.0352(4) Uani 1 1 d .
H4A H 0.7411 0.0356 1.0588 0.053 Uiso 1 1 calc R
O1'' O 0.3468(2) 0.08215(7) 0.59301(16) 0.0239(3) Uani 1 1 d .
O2'' O 0.0033(2) 0.09501(9) 0.47231(18) 0.0361(4) Uani 1 1 d .
O3'' O 0.0575(2) -0.01522(8) 0.30114(16) 0.0275(3) Uani 1 1 d .
H3'A H -0.0092 0.0112 0.2408 0.041 Uiso 1 1 calc R
C1 C 0.7145(3) 0.15435(12) 0.7294(2) 0.0249(5) Uani 1 1 d .
H1A H 0.7111 0.1344 0.6360 0.030 Uiso 1 1 calc R
H1B H 0.8217 0.1906 0.7444 0.030 Uiso 1 1 calc R
C2 C 0.7817(3) 0.09918(12) 0.8438(3) 0.0274(5) Uani 1 1 d .
H2A H 0.9253 0.0832 0.8407 0.033 Uiso 1 1 calc R
H2B H 0.6842 0.0605 0.8219 0.033 Uiso 1 1 calc R
C3 C 0.7809(4) 0.12442(13) 0.9945(2) 0.0284(5) Uani 1 1 d .
H3B H 0.9014 0.1565 1.0226 0.034 Uiso 1 1 calc R
C4 C 0.5747(4) 0.16244(12) 1.0027(2) 0.0270(5) Uani 1 1 d .
H4B H 0.4594 0.1293 0.9981 0.032 Uiso 1 1 calc R
H4C H 0.5950 0.1855 1.0944 0.032 Uiso 1 1 calc R
C5 C 0.5062(3) 0.21533(12) 0.8834(2) 0.0235(5) Uani 1 1 d .
H5A H 0.6208 0.2499 0.8975 0.028 Uiso 1 1 calc R
C6 C 0.3005(3) 0.25340(13) 0.8957(2) 0.0283(5) Uani 1 1 d .
H6A H 0.1820 0.2210 0.8840 0.034 Uiso 1 1 calc R
H6B H 0.3193 0.2734 0.9903 0.034 Uiso 1 1 calc R
C7 C 0.2445(4) 0.30982(12) 0.7836(2) 0.0276(5) Uani 1 1 d .
H7A H 0.3526 0.3457 0.8045 0.033 Uiso 1 1 calc R
H7B H 0.1068 0.3298 0.7896 0.033 Uiso 1 1 calc R
C8 C 0.2321(3) 0.28372(12) 0.6304(2) 0.0212(5) Uani 1 1 d .
H8A H 0.1152 0.2500 0.6105 0.025 Uiso 1 1 calc R
C9 C 0.4420(3) 0.24537(11) 0.6210(2) 0.0202(4) Uani 1 1 d .
H9A H 0.5599 0.2785 0.6466 0.024 Uiso 1 1 calc R
C10 C 0.4924(3) 0.18563(11) 0.7307(2) 0.0202(4) Uani 1 1 d .
C11 C 0.4350(3) 0.22331(12) 0.4659(2) 0.0240(5) Uani 1 1 d .
H11A H 0.5726 0.2033 0.4597 0.029 Uiso 1 1 calc R
H11B H 0.3249 0.1885 0.4382 0.029 Uiso 1 1 calc R
C12 C 0.3870(3) 0.28348(12) 0.3632(2) 0.0242(5) Uani 1 1 d .
H12A H 0.3846 0.2673 0.2670 0.029 Uiso 1 1 calc R
H12B H 0.5027 0.3167 0.3876 0.029 Uiso 1 1 calc R
C13 C 0.1719(3) 0.31930(11) 0.3648(2) 0.0211(5) Uani 1 1 d .
C14 C 0.1711(3) 0.34143(11) 0.5206(2) 0.0210(4) Uani 1 1 d .
C15 C 0.3180(4) 0.40450(12) 0.5419(2) 0.0269(5) Uani 1 1 d .
H15A H 0.4685 0.3913 0.5579 0.032 Uiso 1 1 calc R
H15B H 0.2958 0.4318 0.6222 0.032 Uiso 1 1 calc R
C16 C 0.2492(4) 0.44393(12) 0.4008(3) 0.0310(5) Uani 1 1 d .
H16A H 0.3695 0.4699 0.3804 0.037 Uiso 1 1 calc R
H16B H 0.1329 0.4754 0.4060 0.037 Uiso 1 1 calc R
C17 C 0.1732(3) 0.38932(12) 0.2830(2) 0.0245(5) Uani 1 1 d .
H17A H 0.2846 0.3860 0.2265 0.029 Uiso 1 1 calc R
C18 C -0.0169(3) 0.27179(11) 0.3010(2) 0.0252(5) Uani 1 1 d .
H18A H -0.0079 0.2307 0.3571 0.038 Uiso 1 1 calc R
H18B H -0.0103 0.2603 0.2044 0.038 Uiso 1 1 calc R
H18C H -0.1506 0.2947 0.3015 0.038 Uiso 1 1 calc R
C19 C 0.3163(3) 0.12992(12) 0.7029(2) 0.0227(5) Uani 1 1 d .
H19A H 0.3182 0.1050 0.7910 0.027 Uiso 1 1 calc R
H19B H 0.1763 0.1516 0.6740 0.027 Uiso 1 1 calc R
C20 C -0.0343(3) 0.40775(11) 0.1817(2) 0.0230(5) Uani 1 1 d .
C21 C -0.0607(4) 0.39342(15) 0.0255(2) 0.0347(6) Uani 1 1 d .
H21A H 0.0424 0.4196 -0.0143 0.042 Uiso 1 1 calc R
H21B H -0.0402 0.3450 0.0091 0.042 Uiso 1 1 calc R
C22 C -0.2165(3) 0.43402(13) 0.2026(3) 0.0303(5) Uani 1 1 d .
H22A H -0.2429 0.4473 0.2906 0.036 Uiso 1 1 calc R
C23 C -0.3698(3) 0.43902(13) 0.0661(3) 0.0290(5) Uani 1 1 d .
C1'' C 0.1769(3) 0.06899(11) 0.4851(2) 0.0220(5) Uani 1 1 d .
C2'' C 0.2414(3) 0.01853(12) 0.3817(2) 0.0250(5) Uani 1 1 d .
H2'A H 0.3335 -0.0163 0.4382 0.030 Uiso 1 1 calc R
C3'' C 0.3727(4) 0.05370(14) 0.2867(3) 0.0375(6) Uani 1 1 d .
H3'B H 0.4116 0.0208 0.2219 0.056 Uiso 1 1 calc R
H3'C H 0.5010 0.0729 0.3450 0.056 Uiso 1 1 calc R
H3'D H 0.2884 0.0896 0.2331 0.056 Uiso 1 1 calc R

loop_
_atom_site_aniso_label
_atom_site_aniso_U_11
_atom_site_aniso_U_22
_atom_site_aniso_U_33
_atom_site_aniso_U_23
_atom_site_aniso_U_13
_atom_site_aniso_U_12
O1 0.0290(9) 0.0456(12) 0.0478(12) 0.0085(9) 0.0005(8) 0.0119(8)
O2 0.0290(8) 0.0557(12) 0.0237(9) 0.0026(8) 0.0012(7) 0.0048(8)
O3 0.0248(7) 0.0233(8) 0.0284(8) -0.0039(7) 0.0041(6) 0.0046(6)
O4 0.0384(9) 0.0320(10) 0.0295(9) 0.0061(8) -0.0058(7) -0.0012(8)
O1'' 0.0234(7) 0.0226(9) 0.0238(8) -0.0015(7) 0.0007(6) 0.0015(6)
O2'' 0.0234(8) 0.0444(11) 0.0379(10) -0.0106(8) 0.0004(7) 0.0053(8)
O3'' 0.0309(8) 0.0219(8) 0.0252(8) 0.0009(7) -0.0038(6) -0.0036(6)
C1 0.0221(11) 0.0278(13) 0.0242(12) 0.0014(10) 0.0036(9) 0.0015(9)
C2 0.0238(11) 0.0267(12) 0.0307(13) 0.0038(10) 0.0036(9) 0.0036(9)
C3 0.0289(11) 0.0286(13) 0.0244(12) 0.0052(10) -0.0015(9) -0.0025(10)
C4 0.0304(11) 0.0288(13) 0.0203(11) 0.0010(10) 0.0020(9) -0.0024(10)
C5 0.0234(10) 0.0267(12) 0.0195(12) -0.0014(10) 0.0027(8) -0.0027(9)
C6 0.0315(11) 0.0325(13) 0.0219(12) -0.0027(11) 0.0080(9) 0.0022(10)
C7 0.0349(12) 0.0274(12) 0.0209(12) -0.0026(10) 0.0069(9) 0.0083(10)
C8 0.0211(10) 0.0212(11) 0.0213(12) -0.0003(9) 0.0044(8) 0.0006(9)
C9 0.0194(9) 0.0218(11) 0.0196(11) -0.0004(9) 0.0041(8) -0.0012(9)
C10 0.0192(9) 0.0220(12) 0.0194(11) -0.0002(9) 0.0041(8) -0.0015(8)
C11 0.0281(10) 0.0240(12) 0.0216(12) 0.0000(10) 0.0087(8) 0.0042(9)
C12 0.0254(11) 0.0264(12) 0.0217(12) 0.0019(10) 0.0071(9) 0.0013(9)
C13 0.0221(10) 0.0204(12) 0.0203(11) 0.0012(9) 0.0034(8) -0.0010(9)
C14 0.0206(10) 0.0200(11) 0.0220(11) -0.0022(9) 0.0033(8) -0.0006(9)
C15 0.0284(11) 0.0222(12) 0.0282(12) -0.0002(11) 0.0016(9) -0.0032(9)
C16 0.0325(12) 0.0228(12) 0.0333(14) 0.0041(11) -0.0029(10) -0.0049(10)
C17 0.0259(10) 0.0237(12) 0.0240(12) 0.0053(10) 0.0054(9) -0.0014(9)
C18 0.0292(11) 0.0213(13) 0.0234(12) -0.0013(10) 0.0017(9) -0.0039(9)
C19 0.0246(10) 0.0231(12) 0.0209(11) -0.0009(9) 0.0058(9) -0.0012(9)
C20 0.0281(11) 0.0175(11) 0.0228(11) 0.0027(9) 0.0043(9) -0.0020(9)
C21 0.0305(12) 0.0485(16) 0.0252(12) 0.0006(12) 0.0057(9) 0.0064(12)
C22 0.0309(12) 0.0334(14) 0.0256(12) -0.0021(11) 0.0041(9) 0.0044(10)
C23 0.0282(12) 0.0256(12) 0.0327(13) 0.0047(11) 0.0056(9) 0.0014(10)
C1'' 0.0222(11) 0.0199(11) 0.0234(11) 0.0024(9) 0.0039(8) -0.0025(9)
C2'' 0.0251(10) 0.0205(11) 0.0262(12) -0.0024(10) -0.0016(9) 0.0007(9)
C3'' 0.0415(14) 0.0377(15) 0.0368(15) -0.0112(12) 0.0164(11) -0.0100(12)

loop_
_atom_type_symbol
_atom_type_description
_atom_type_scat_dispersion_real
_atom_type_scat_dispersion_imag
_atom_type_scat_source
C C 0.0181 0.0091 'International Tables Vol C Tables 4.2.6.8 and 6.1.1.4'
H H 0.0000 0.0000 'International Tables Vol C Tables 4.2.6.8 and 6.1.1.4'
N N 0.0311 0.0180 'International Tables Vol C Tables 4.2.6.8 and 6.1.1.4'
O O 0.0492 0.0322 'International Tables Vol C Tables 4.2.6.8 and 6.1.1.4'

loop_
_geom_angle_atom_site_label_1
_geom_angle_atom_site_label_2
_geom_angle_atom_site_label_3
_geom_angle
C23 O2 C21 108.47(18)
C1'' O1'' C19 117.94(15)
C2 C1 C10 112.91(17)
C1 C2 C3 113.15(19)
O4 C3 C2 110.3(2)
O4 C3 C4 110.53(17)
C2 C3 C4 112.48(19)
C5 C4 C3 113.63(18)
C4 C5 C6 112.46(18)
C4 C5 C10 113.52(18)
C6 C5 C10 111.97(17)
C7 C6 C5 111.84(17)
C6 C7 C8 112.85(19)
C14 C8 C7 111.36(18)
C14 C8 C9 114.25(16)
C7 C8 C9 110.20(17)
C11 C9 C10 113.66(18)
C11 C9 C8 110.08(16)
C10 C9 C8 112.29(15)
C1 C10 C9 110.40(16)
C1 C10 C19 110.59(18)
C9 C10 C19 111.98(17)
C1 C10 C5 106.67(17)
C9 C10 C5 108.47(17)
C19 C10 C5 108.55(15)
C12 C11 C9 111.64(18)
C11 C12 C13 113.63(17)
C14 C13 C12 108.70(17)
C14 C13 C18 112.81(16)
C12 C13 C18 110.00(18)
C14 C13 C17 103.73(17)
C12 C13 C17 106.88(16)
C18 C13 C17 114.33(18)
O3 C14 C8 108.68(15)
O3 C14 C15 108.20(18)
C8 C14 C15 116.19(17)
O3 C14 C13 106.56(16)
C8 C14 C13 113.69(18)
C15 C14 C13 102.96(16)
C14 C15 C16 103.57(18)
C15 C16 C17 106.32(19)
C20 C17 C16 113.49(19)
C20 C17 C13 115.53(17)
C16 C17 C13 105.58(17)
O1'' C19 C10 111.97(15)
C22 C20 C21 107.96(19)
C22 C20 C17 132.2(2)
C21 C20 C17 119.76(18)
O2 C21 C20 105.22(17)
C20 C22 C23 109.3(2)
O1 C23 O2 120.4(2)
O1 C23 C22 130.5(2)
O2 C23 C22 108.99(19)
O2'' C1'' O1'' 124.6(2)
O2'' C1'' C2'' 125.5(2)
O1'' C1'' C2'' 109.88(16)
O3'' C2'' C1'' 110.56(16)
O3'' C2'' C3'' 112.18(19)
C1'' C2'' C3'' 110.90(19)

loop_
_geom_bond_atom_site_label_1
_geom_bond_atom_site_label_2
_geom_bond_distance
O1 C23 1.213(3)
O2 C23 1.347(3)
O2 C21 1.440(3)
O3 C14 1.445(2)
O4 C3 1.433(3)
O1'' C1'' 1.349(3)
O1'' C19 1.448(3)
O2'' C1'' 1.196(2)
O3'' C2'' 1.417(3)
C1 C2 1.529(3)
C1 C10 1.539(3)
C2 C3 1.525(3)
C3 C4 1.521(3)
C4 C5 1.531(3)
C5 C6 1.528(3)
C5 C10 1.556(3)
C6 C7 1.525(3)
C7 C8 1.537(3)
C8 C14 1.532(3)
C8 C9 1.547(3)
C9 C11 1.537(3)
C9 C10 1.555(3)
C10 C19 1.541(3)
C11 C12 1.519(3)
C12 C13 1.537(3)
C13 C14 1.552(3)
C13 C18 1.535(3)
C13 C17 1.575(3)
C14 C15 1.531(3)
C15 C16 1.534(3)
C16 C17 1.550(3)
C17 C20 1.503(3)
C20 C22 1.319(3)
C20 C21 1.494(3)
C22 C23 1.456(3)
C1'' C2'' 1.512(3)
C2'' C3'' 1.521(3)

loop_
_geom_torsion_atom_site_label_1
_geom_torsion_atom_site_label_2
_geom_torsion_atom_site_label_3
_geom_torsion_atom_site_label_4
_geom_torsion
C10 C1 C2 C3 -55.8(2)
C1 C2 C3 O4 171.92(16)
C1 C2 C3 C4 48.0(3)
O4 C3 C4 C5 -170.25(19)
C2 C3 C4 C5 -46.5(3)
C3 C4 C5 C6 -179.18(19)
C3 C4 C5 C10 52.4(2)
C4 C5 C6 C7 175.37(19)
C10 C5 C6 C7 -55.4(2)
C5 C6 C7 C8 53.6(2)
C6 C7 C8 C14 178.85(17)
C6 C7 C8 C9 -53.3(2)
C14 C8 C9 C11 -50.2(2)
C7 C8 C9 C11 -176.44(19)
C14 C8 C9 C10 -177.89(17)
C7 C8 C9 C10 55.8(2)
C2 C1 C10 C9 175.26(18)
C2 C1 C10 C19 -60.3(2)
C2 C1 C10 C5 57.6(2)
C11 C9 C10 C1 60.6(2)
C8 C9 C10 C1 -173.60(17)
C11 C9 C10 C19 -63.1(2)
C8 C9 C10 C19 62.7(2)
C11 C9 C10 C5 177.16(16)
C8 C9 C10 C5 -57.1(2)
C4 C5 C10 C1 -56.1(2)
C6 C5 C10 C1 175.26(18)
C4 C5 C10 C9 -174.98(16)
C6 C5 C10 C9 56.3(2)
C4 C5 C10 C19 63.1(2)
C6 C5 C10 C19 -65.6(2)
C10 C9 C11 C12 -179.55(16)
C8 C9 C11 C12 53.5(2)
C9 C11 C12 C13 -58.7(2)
C11 C12 C13 C14 55.4(2)
C11 C12 C13 C18 -68.6(2)
C11 C12 C13 C17 166.73(18)
C7 C8 C14 O3 -65.6(2)
C9 C8 C14 O3 168.74(16)
C7 C8 C14 C15 56.7(2)
C9 C8 C14 C15 -69.0(2)
C7 C8 C14 C13 175.91(16)
C9 C8 C14 C13 50.3(2)
C12 C13 C14 O3 -170.24(17)
C18 C13 C14 O3 -48.0(2)
C17 C13 C14 O3 76.29(18)
C12 C13 C14 C8 -50.5(2)
C18 C13 C14 C8 71.7(2)
C17 C13 C14 C8 -164.01(15)
C12 C13 C14 C15 76.0(2)
C18 C13 C14 C15 -161.71(18)
C17 C13 C14 C15 -37.5(2)
O3 C14 C15 C16 -70.1(2)
C8 C14 C15 C16 167.36(18)
C13 C14 C15 C16 42.4(2)
C14 C15 C16 C17 -30.9(2)
C15 C16 C17 C20 134.91(18)
C15 C16 C17 C13 7.4(2)
C14 C13 C17 C20 -107.83(19)
C12 C13 C17 C20 137.39(19)
C18 C13 C17 C20 15.4(3)
C14 C13 C17 C16 18.4(2)
C12 C13 C17 C16 -96.33(19)
C18 C13 C17 C16 141.70(18)
C1'' O1'' C19 C10 -129.71(19)
C1 C10 C19 O1'' -40.8(2)
C9 C10 C19 O1'' 82.8(2)
C5 C10 C19 O1'' -157.48(17)
C16 C17 C20 C22 -43.0(3)
C13 C17 C20 C22 79.2(3)
C16 C17 C20 C21 139.8(2)
C13 C17 C20 C21 -98.0(2)
C23 O2 C21 C20 1.1(3)
C22 C20 C21 O2 -0.4(3)
C17 C20 C21 O2 177.38(19)
C21 C20 C22 C23 -0.3(3)
C17 C20 C22 C23 -177.8(2)
C21 O2 C23 O1 180.0(2)
C21 O2 C23 C22 -1.3(3)
C20 C22 C23 O1 179.6(3)
C20 C22 C23 O2 1.1(3)
C19 O1'' C1'' O2'' 1.5(3)
C19 O1'' C1'' C2'' 179.70(17)
O2'' C1'' C2'' O3'' -23.7(3)
O1'' C1'' C2'' O3'' 158.13(17)
O2'' C1'' C2'' C3'' 101.4(3)
O1'' C1'' C2'' C3'' -76.8(2)
